data_2000095
loop_
_publ_author_name
'Gimbert, Yves'
'Robert, Fr\'ed\'eric'
'Durif, Andr\'e'
'Averbuch, Marie-Th\'er\`ese'
'Kann, Nina'
'Greene, Andrew E.'

_publ_section_title
;
 Synthesis and Characterization of New Binuclear Co(0) Complexes with
 Diphosphinoamine Ligands. A Potential Approach for Asymmetric
 Pauson-Khand Reactions
;
_journal_coden_ASTM JOCEAH
_journal_issue 10
_journal_name_full 'The Journal of Organic Chemistry'
_journal_page_first 3492
_journal_page_last 3497
_journal_paper_doi 10.1021/jo982245o
_journal_volume 64
_journal_year 1999
_chemical_formula_sum 'C37 H29 Co2 N O4 P2'
_space_group_IT_number 14
_symmetry_cell_setting monoclinic
_symmetry_space_group_name_Hall '-P 2yab'
_symmetry_space_group_name_H-M 'P 1 21/a 1'
_cell_angle_alpha 90
_cell_angle_beta 110.70(4)
_cell_angle_gamma 90
_cell_formula_units_Z 4
_cell_length_a 14.128(5)
_cell_length_b 14.927(6)
_cell_length_c 17.277(9)
_cell_volume 3408.312
_diffrn_ambient_temperature ?
_exptl_crystal_colour 'dark red'
_exptl_crystal_density_diffrn 1.425
_refine_ls_R_factor_gt 0.037
_refine_ls_wR_factor_gt 0.037
_cod_depositor_comments
;
 Updated bibliographic information.

 Antanas Vaitkus,
 2019-10-10
;
_cod_original_sg_symbol_H-M 'P 21/a'
_cod_original_formula_sum 'C37 H29 Co2 N1 O4 P2'
_cod_database_code 2000095

loop_
_symmetry_equiv_pos_site_id
_symmetry_equiv_pos_as_xyz
1 x,y,z
2 1/2-x,1/2+y,-z
3 -x,-y,-z
4 -1/2+x,-1/2-y,z

loop_
_atom_site_label
_atom_site_type_symbol
_atom_site_fract_x
_atom_site_fract_y
_atom_site_fract_z
Co1 Co 0.60116(2) 0.05578(2) 0.68346(1)
Co2 Co 0.71951(2) 0.01839(2) 0.82154(2)
P1 P 0.70286(4) 0.14477(3) 0.64745(3)
P2 P 0.85233(4) 0.06514(4) 0.79513(3)
O1 O 0.4125(1) 0.1319(1) 0.5746(1)
O2 O 0.5844(2) -0.1238(1) 0.6130(1)
O3 O 0.7820(1) 0.0455(2) 0.9985(1)
O4 O 0.7274(2) -0.1769(1) 0.8096(1)
N1 N 0.8240(1) 0.1391(1) 0.71517(9)
C1 C 0.9053(2) 0.1906(2) 0.7009(2)
C2 C 0.6684(1) 0.2622(1) 0.6479(1)
C3 C 0.7155(2) 0.3169(2) 0.7145(2)
C4 C 0.6824(2) 0.4055(2) 0.7136(2)
C5 C 0.6033(2) 0.4366(2) 0.6476(2)
C6 C 0.5552(2) 0.3829(2) 0.5820(2)
C7 C 0.5864(2) 0.2951(2) 0.5811(2)
C8 C 0.7169(1) 0.1362(1) 0.5461(1)
C9 C 0.7442(2) 0.2092(2) 0.5088(1)
C10 C 0.7642(2) 0.1982(2) 0.4360(1)
C11 C 0.7581(2) 0.1149(2) 0.4017(1)
C12 C 0.7296(2) 0.0426(2) 0.4367(1)
C13 C 0.7086(2) 0.0531(2) 0.5091(1)
C14 C 0.9514(2) 0.1257(1) 0.8759(1)
C15 C 0.9216(2) 0.1870(2) 0.9234(1)
C16 C 0.9932(3) 0.2382(2) 0.9836(2)
C17 C 1.0936(3) 0.2274(2) 0.9958(2)
C18 C 1.1249(2) 0.1684(2) 0.9498(2)
C19 C 1.0534(2) 0.1174(2) 0.8890(2)
C20 C 0.9206(1) -0.0258(1) 0.7677(1)
C21 C 0.9032(2) -0.0454(2) 0.6859(1)
C22 C 0.9459(2) -0.1216(2) 0.6646(2)
C23 C 1.0064(2) -0.1766(2) 0.7246(2)
C24 C 1.0239(2) -0.1583(2) 0.8058(2)
C25 C 0.9807(2) -0.0842(2) 0.8279(2)
C26 C 0.6236(2) 0.1178(1) 0.7873(1)
C27 C 0.5743(1) 0.0421(1) 0.7871(1)
C28 C 0.4953(1) 0.0035(1) 0.8136(1)
C29 C 0.4538(2) -0.0791(2) 0.7872(1)
C30 C 0.3807(2) -0.1145(2) 0.8161(2)
C31 C 0.3516(2) -0.0679(2) 0.8714(2)
C32 C 0.3929(2) 0.0139(2) 0.8987(2)
C33 C 0.4647(2) 0.0503(2) 0.8699(2)
C34 C 0.4865(2) 0.1018(1) 0.6173(1)
C35 C 0.5930(2) -0.0526(2) 0.6390(1)
C36 C 0.7594(2) 0.0337(2) 0.9290(1)
C37 C 0.7259(2) -0.1010(2) 0.8140(2)
H1 H 0.959(2) 0.162(2) 0.708(1)
H2 H 0.922(2) 0.245(2) 0.737(1)
H3 H 0.886(2) 0.219(2) 0.652(2)
H4 H 0.773(2) 0.297(1) 0.764(1)
H5 H 0.733(2) 0.437(2) 0.767(1)
H6 H 0.587(2) 0.506(2) 0.646(2)
H7 H 0.493(2) 0.407(2) 0.527(1)
H8 H 0.551(2) 0.253(2) 0.528(1)
H9 H 0.750(2) 0.270(1) 0.535(1)
H10 H 0.781(2) 0.251(2) 0.410(1)
H11 H 0.774(2) 0.107(2) 0.352(1)
H12 H 0.718(2) -0.018(2) 0.408(1)
H13 H 0.689(2) -0.007(1) 0.536(1)
H14 H 0.848(2) 0.191(2) 0.917(1)
H15 H 0.969(2) 0.284(2) 1.016(1)
H16 H 1.147(2) 0.266(2) 1.037(2)
H17 H 1.208(2) 0.154(2) 0.948(2)
H18 H 1.079(2) 0.078(2) 0.844(1)
H19 H 0.866(2) -0.012(2) 0.638(1)
H20 H 0.940(2) -0.138(2) 0.609(1)
H21 H 1.025(2) -0.231(2) 0.703(1)
H22 H 1.065(2) -0.207(2) 0.851(1)
H23 H 0.994(2) -0.064(2) 0.889(1)
H24 H 0.619(2) 0.182(2) 0.803(1)
H25 H 0.469(2) -0.116(2) 0.738(1)
H26 H 0.357(2) -0.176(2) 0.799(1)
H27 H 0.300(2) -0.097(2) 0.889(1)
H28 H 0.364(2) 0.061(2) 0.939(2)
H29 H 0.503(2) 0.113(2) 0.891(1)

loop_
_atom_type_symbol
_atom_type_radius_bond
C 0.68
H 0.23
Co 1.33
N 0.68
O 0.68
P 1.05
